data_7150841
loop_
_publ_author_name
'Taniguchi, Kayoko'
'Aruga, Marie'
'Yasutake, Mikio'
'Hirose, Takuji'

_publ_section_title
;
 Solvent control of optical resolution of 2-amino-1-phenylethanol using
 dehydroabietic acid
;
_journal_issue 3
_journal_name_full 'Organic &amp;  Biomolecular Chemistry'
_journal_page_first 458
_journal_page_last 463
_journal_paper_doi 10.1039/b717071h
_journal_volume 6
_journal_year 2008
_chemical_absolute_configuration syn
_chemical_formula_moiety ' C20 H27 O2, C8 H12 N O, C2 H6 O'
_chemical_formula_sum 'C30 H45 N O4'
_chemical_formula_weight 483.67
_chemical_name_systematic
;
?
;
_space_group_IT_number 4
_symmetry_cell_setting monoclinic
_symmetry_space_group_name_Hall 'P 2yb'
_symmetry_space_group_name_H-M 'P 1 21 1'
_atom_sites_solution_hydrogens geom
_atom_sites_solution_primary direct
_atom_sites_solution_secondary difmap
_audit_creation_method SHELXL-97
_cell_angle_alpha 90.00
_cell_angle_beta 106.42(3)
_cell_angle_gamma 90.00
_cell_formula_units_Z 2
_cell_length_a 12.595(3)
_cell_length_b 6.1165(12)
_cell_length_c 18.862(4)
_cell_measurement_temperature 123(2)
_cell_volume 1393.8(6)
_computing_cell_refinement SMART
_computing_data_collection 'SMART (Bruker, 2000)'
_computing_data_reduction 'SAINT (Bruker, 2000)'
_computing_molecular_graphics Ortep3
_computing_structure_refinement 'SHELXL-97 (Sheldrick, 1997)'
_computing_structure_solution SHELS-97
_diffrn_ambient_temperature 123(2)
_diffrn_measured_fraction_theta_full 0.959
_diffrn_measured_fraction_theta_max 0.959
_diffrn_measurement_device_type 'Bruker Smart Apex CCD diffractometer'
_diffrn_measurement_method 'phi and omega scans'
_diffrn_radiation_monochromator graphite
_diffrn_radiation_source 'fine-focus sealed tube'
_diffrn_radiation_type MoK\a
_diffrn_radiation_wavelength 0.71069
_diffrn_reflns_av_R_equivalents 0.0691
_diffrn_reflns_av_sigmaI/netI 0.0954
_diffrn_reflns_limit_h_max 16
_diffrn_reflns_limit_h_min -15
_diffrn_reflns_limit_k_max 7
_diffrn_reflns_limit_k_min -7
_diffrn_reflns_limit_l_max 13
_diffrn_reflns_limit_l_min -24
_diffrn_reflns_number 7017
_diffrn_reflns_theta_full 27.49
_diffrn_reflns_theta_max 27.49
_diffrn_reflns_theta_min 1.13
_exptl_absorpt_coefficient_mu 0.075
_exptl_absorpt_correction_T_max 0.9970
_exptl_absorpt_correction_T_min 0.9692
_exptl_absorpt_correction_type empirical
_exptl_absorpt_process_details '(SADABS; Sheldrick 1996)'
_exptl_crystal_colour colorless
_exptl_crystal_density_diffrn 1.152
_exptl_crystal_density_method 'not measured'
_exptl_crystal_description needle
_exptl_crystal_F_000 528
_exptl_crystal_size_max 0.42
_exptl_crystal_size_mid 0.07
_exptl_crystal_size_min 0.04
_refine_diff_density_max 0.340
_refine_diff_density_min -0.286
_refine_diff_density_rms 0.072
_refine_ls_abs_structure_details 'see text'
_refine_ls_extinction_method none
_refine_ls_goodness_of_fit_ref 1.106
_refine_ls_hydrogen_treatment constr
_refine_ls_matrix_type full
_refine_ls_number_parameters 324
_refine_ls_number_reflns 3349
_refine_ls_number_restraints 1
_refine_ls_restrained_S_all 1.106
_refine_ls_R_factor_all 0.1077
_refine_ls_R_factor_gt 0.0672
_refine_ls_shift/su_max 0.000
_refine_ls_shift/su_mean 0.000
_refine_ls_structure_factor_coef Fsqd
_refine_ls_weighting_details 'calc w=1/[\s^2^(Fo^2^)+(0.1000P)^2^+0.0000P] where P=(Fo^2^+2Fc^2^)/3'
_refine_ls_weighting_scheme calc
_refine_ls_wR_factor_gt 0.1642
_refine_ls_wR_factor_ref 0.1885
_reflns_number_gt 2396
_reflns_number_total 3349
_reflns_threshold_expression >2sigma(I)
_cod_data_source_file b717071h.txt
_cod_data_source_block R-APE/DAA
_cod_original_cell_volume 1393.8(5)
_cod_original_sg_symbol_Hall P2yb
_cod_original_sg_symbol_H-M P21
_cod_database_code 7150841

loop_
_symmetry_equiv_pos_as_xyz
'x, y, z'
'-x, y+1/2, -z'

loop_
_atom_site_label
_atom_site_type_symbol
_atom_site_fract_x
_atom_site_fract_y
_atom_site_fract_z
_atom_site_U_iso_or_equiv
_atom_site_adp_type
_atom_site_occupancy
_atom_site_symmetry_multiplicity
_atom_site_calc_flag
_atom_site_refinement_flags
_atom_site_disorder_assembly
_atom_site_disorder_group
C1 C 0.4320(4) -0.2442(8) 0.7055(2) 0.0177(10) Uani 1 1 d . . .
C2 C 0.3246(3) -0.1616(9) 0.7198(2) 0.0205(10) Uani 1 1 d . . .
H1 H 0.3149 -0.0049 0.7064 0.025 Uiso 1 1 calc R . .
H2 H 0.2611 -0.2422 0.6873 0.025 Uiso 1 1 calc R . .
C3 C 0.3234(4) -0.1894(9) 0.8003(2) 0.0252(11) Uani 1 1 d . . .
H3 H 0.3246 -0.3472 0.8122 0.030 Uiso 1 1 calc R . .
H4 H 0.2540 -0.1269 0.8064 0.030 Uiso 1 1 calc R . .
C4 C 0.4226(4) -0.0768(8) 0.8541(2) 0.0213(10) Uani 1 1 d . . .
H5 H 0.4193 -0.1010 0.9053 0.026 Uiso 1 1 calc R . .
H6 H 0.4179 0.0827 0.8446 0.026 Uiso 1 1 calc R . .
C5 C 0.5342(4) -0.1621(8) 0.8468(2) 0.0188(10) Uani 1 1 d . . .
C6 C 0.6306(4) -0.0234(8) 0.8933(2) 0.0190(10) Uani 1 1 d . . .
C7 C 0.6333(4) 0.0341(9) 0.9657(2) 0.0243(11) Uani 1 1 d . . .
H7 H 0.5741 -0.0102 0.9844 0.029 Uiso 1 1 calc R . .
C8 C 0.7193(4) 0.1532(9) 1.0105(2) 0.0263(12) Uani 1 1 d . . .
H8 H 0.7183 0.1891 1.0593 0.032 Uiso 1 1 calc R . .
C9 C 0.8080(4) 0.2219(9) 0.9852(2) 0.0241(11) Uani 1 1 d . . .
C10 C 0.8057(4) 0.1626(8) 0.9143(2) 0.0232(11) Uani 1 1 d . . .
H9 H 0.8651 0.2072 0.8959 0.028 Uiso 1 1 calc R . .
C11 C 0.7198(4) 0.0396(8) 0.8681(2) 0.0205(10) Uani 1 1 d . . .
C12 C 0.7276(4) -0.0176(9) 0.7916(2) 0.0253(11) Uani 1 1 d . . .
H10 H 0.8034 -0.0701 0.7956 0.030 Uiso 1 1 calc R . .
H11 H 0.7150 0.1163 0.7609 0.030 Uiso 1 1 calc R . .
C13 C 0.6450(4) -0.1916(8) 0.7530(2) 0.0210(10) Uani 1 1 d . . .
H12 H 0.6698 -0.3373 0.7741 0.025 Uiso 1 1 calc R . .
H13 H 0.6395 -0.1947 0.6996 0.025 Uiso 1 1 calc R . .
C14 C 0.5320(3) -0.1369(8) 0.7639(2) 0.0157(9) Uani 1 1 d . . .
H14 H 0.5228 0.0236 0.7540 0.019 Uiso 1 1 calc R . .
C15 C 0.4353(3) -0.1544(8) 0.6287(2) 0.0161(9) Uani 1 1 d . . .
O1 O 0.4462(3) -0.2862(6) 0.57962(15) 0.0229(8) Uani 1 1 d . . .
O2 O 0.4265(3) 0.0464(5) 0.61873(16) 0.0216(7) Uani 1 1 d . . .
C16 C 0.4349(4) -0.4935(8) 0.7050(2) 0.0250(11) Uani 1 1 d . . .
H15 H 0.4108 -0.5500 0.7465 0.038 Uiso 1 1 calc R . .
H16 H 0.5106 -0.5430 0.7096 0.038 Uiso 1 1 calc R . .
H17 H 0.3853 -0.5476 0.6584 0.038 Uiso 1 1 calc R . .
C17 C 0.5535(4) -0.3957(9) 0.8778(2) 0.0264(11) Uani 1 1 d . . .
H18 H 0.6186 -0.4582 0.8666 0.040 Uiso 1 1 calc R . .
H19 H 0.4884 -0.4858 0.8550 0.040 Uiso 1 1 calc R . .
H20 H 0.5657 -0.3921 0.9314 0.040 Uiso 1 1 calc R . .
C18 C 0.9012(4) 0.3568(9) 1.0339(3) 0.0275(11) Uani 1 1 d . . .
H21 H 0.9568 0.3822 1.0061 0.033 Uiso 1 1 calc R . .
C19 C 0.9598(5) 0.2362(10) 1.1054(3) 0.0381(14) Uani 1 1 d . . .
H22 H 0.9065 0.2046 1.1332 0.057 Uiso 1 1 calc R . .
H23 H 1.0195 0.3278 1.1354 0.057 Uiso 1 1 calc R . .
H24 H 0.9908 0.0988 1.0933 0.057 Uiso 1 1 calc R . .
C20 C 0.8592(5) 0.5788(10) 1.0503(3) 0.0392(14) Uani 1 1 d . . .
H25 H 0.8295 0.6591 1.0040 0.059 Uiso 1 1 calc R . .
H26 H 0.9204 0.6619 1.0828 0.059 Uiso 1 1 calc R . .
H27 H 0.8008 0.5587 1.0748 0.059 Uiso 1 1 calc R . .
N1 N 0.5519(3) -0.6618(7) 0.56228(18) 0.0203(8) Uani 1 1 d . . .
H28 H 0.5511 -0.6781 0.5142 0.031 Uiso 1 1 calc R . .
H29 H 0.5084 -0.5464 0.5664 0.031 Uiso 1 1 calc R . .
H30 H 0.5255 -0.7856 0.5781 0.031 Uiso 1 1 calc R . .
O3 O 0.7072(3) -0.9921(6) 0.59237(18) 0.0274(8) Uani 1 1 d . . .
H31 H 0.7192 -1.0702 0.5588 0.041 Uiso 1 1 calc R . .
C21 C 0.6668(4) -0.6217(8) 0.6082(2) 0.0216(10) Uani 1 1 d . . .
H32 H 0.6709 -0.6400 0.6610 0.026 Uiso 1 1 calc R . .
H33 H 0.6882 -0.4695 0.6008 0.026 Uiso 1 1 calc R . .
C22 C 0.7474(4) -0.7799(8) 0.5877(2) 0.0208(10) Uani 1 1 d . . .
H34 H 0.7479 -0.7512 0.5356 0.025 Uiso 1 1 calc R . .
C23 C 0.8640(4) -0.7428(8) 0.6391(2) 0.0217(10) Uani 1 1 d . . .
C24 C 0.9205(4) -0.9110(10) 0.6840(2) 0.0274(11) Uani 1 1 d . . .
H35 H 0.8872 -1.0510 0.6824 0.033 Uiso 1 1 calc R . .
C25 C 1.0258(4) -0.8733(11) 0.7312(3) 0.0340(13) Uani 1 1 d . . .
H36 H 1.0638 -0.9878 0.7621 0.041 Uiso 1 1 calc R . .
C26 C 1.0750(4) -0.6732(12) 0.7334(3) 0.0409(15) Uani 1 1 d . . .
H37 H 1.1471 -0.6496 0.7655 0.049 Uiso 1 1 calc R . .
C27 C 1.0197(4) -0.5049(10) 0.6890(3) 0.0370(13) Uani 1 1 d . . .
H38 H 1.0536 -0.3655 0.6907 0.044 Uiso 1 1 calc R . .
C28 C 0.9140(4) -0.5411(9) 0.6419(3) 0.0289(12) Uani 1 1 d . . .
H39 H 0.8761 -0.4257 0.6113 0.035 Uiso 1 1 calc R . .
O4 O 0.2602(3) 0.2398(6) 0.51420(18) 0.0300(8) Uani 1 1 d . . .
H40 H 0.3075 0.1667 0.5455 0.045 Uiso 1 1 calc R . .
C29 C 0.1699(5) 0.2924(11) 0.5432(4) 0.0450(16) Uani 1 1 d . . .
H41 H 0.1212 0.3993 0.5099 0.054 Uiso 1 1 calc R . .
H42 H 0.1995 0.3630 0.5921 0.054 Uiso 1 1 calc R . .
C30 C 0.1036(5) 0.1014(13) 0.5515(3) 0.0487(17) Uani 1 1 d . . .
H43 H 0.0730 0.0317 0.5032 0.073 Uiso 1 1 calc R . .
H44 H 0.0431 0.1484 0.5711 0.073 Uiso 1 1 calc R . .
H45 H 0.1507 -0.0032 0.5857 0.073 Uiso 1 1 calc R . .

loop_
_atom_site_aniso_label
_atom_site_aniso_U_11
_atom_site_aniso_U_22
_atom_site_aniso_U_33
_atom_site_aniso_U_23
_atom_site_aniso_U_13
_atom_site_aniso_U_12
C1 0.019(2) 0.020(3) 0.0138(18) -0.0019(17) 0.0056(16) -0.0023(19)
C2 0.015(2) 0.026(3) 0.0206(19) -0.002(2) 0.0051(16) -0.005(2)
C3 0.019(2) 0.035(3) 0.024(2) -0.005(2) 0.0096(18) -0.007(2)
C4 0.020(2) 0.027(3) 0.0193(19) -0.0044(19) 0.0096(17) -0.002(2)
C5 0.021(2) 0.018(2) 0.0164(18) -0.0007(18) 0.0042(16) 0.001(2)
C6 0.018(2) 0.020(3) 0.0174(19) -0.0009(18) 0.0035(16) 0.0018(19)
C7 0.023(2) 0.033(3) 0.020(2) -0.001(2) 0.0124(17) -0.002(2)
C8 0.025(3) 0.034(3) 0.020(2) -0.007(2) 0.0062(18) 0.002(2)
C9 0.021(2) 0.029(3) 0.022(2) -0.001(2) 0.0055(18) 0.002(2)
C10 0.017(2) 0.031(3) 0.024(2) 0.000(2) 0.0077(17) 0.000(2)
C11 0.016(2) 0.027(3) 0.0186(19) 0.0005(19) 0.0053(16) 0.002(2)
C12 0.017(2) 0.041(3) 0.018(2) -0.003(2) 0.0061(16) -0.003(2)
C13 0.021(2) 0.027(3) 0.0160(18) -0.0028(19) 0.0076(17) 0.002(2)
C14 0.020(2) 0.013(2) 0.0145(18) -0.0015(18) 0.0052(16) 0.0013(18)
C15 0.009(2) 0.022(3) 0.0183(19) -0.0020(19) 0.0046(15) -0.0001(18)
O1 0.0310(18) 0.0217(18) 0.0177(14) 0.0001(14) 0.0097(13) 0.0027(15)
O2 0.0274(18) 0.0156(19) 0.0219(15) 0.0010(13) 0.0069(13) 0.0015(14)
C16 0.037(3) 0.019(3) 0.020(2) -0.0013(19) 0.0089(19) -0.006(2)
C17 0.034(3) 0.022(3) 0.022(2) 0.001(2) 0.0055(19) -0.001(2)
C18 0.025(2) 0.032(3) 0.026(2) -0.005(2) 0.0069(19) -0.009(2)
C19 0.035(3) 0.040(3) 0.031(2) -0.007(3) -0.004(2) -0.005(3)
C20 0.041(3) 0.031(3) 0.041(3) -0.006(3) 0.003(2) -0.011(3)
N1 0.025(2) 0.015(2) 0.0216(17) 0.0024(16) 0.0074(15) 0.0018(17)
O3 0.0310(19) 0.0179(19) 0.0360(18) -0.0016(15) 0.0141(15) -0.0017(15)
C21 0.024(2) 0.019(3) 0.022(2) 0.0000(19) 0.0056(18) -0.001(2)
C22 0.027(3) 0.015(2) 0.020(2) -0.0022(19) 0.0077(18) 0.002(2)
C23 0.024(2) 0.026(3) 0.0187(19) -0.0009(19) 0.0117(18) 0.005(2)
C24 0.027(3) 0.030(3) 0.029(2) 0.004(2) 0.0135(19) 0.008(2)
C25 0.033(3) 0.043(4) 0.024(2) 0.006(2) 0.005(2) 0.010(3)
C26 0.026(3) 0.058(4) 0.035(3) -0.008(3) 0.001(2) 0.002(3)
C27 0.033(3) 0.033(3) 0.043(3) -0.002(3) 0.008(2) -0.007(3)
C28 0.031(3) 0.025(3) 0.031(2) 0.001(2) 0.009(2) 0.004(2)
O4 0.0246(18) 0.029(2) 0.0348(17) 0.0100(16) 0.0058(14) 0.0043(16)
C29 0.026(3) 0.037(4) 0.073(4) -0.005(3) 0.015(3) 0.003(3)
C30 0.043(4) 0.072(5) 0.034(3) 0.000(3) 0.015(3) -0.005(4)

loop_
_atom_type_symbol
_atom_type_description
_atom_type_scat_dispersion_real
_atom_type_scat_dispersion_imag
_atom_type_scat_source
C C 0.0033 0.0000 'International Tables Vol C Tables 4.2.6.8 and 6.1.1.4'
H H 0.0000 0.0000 'International Tables Vol C Tables 4.2.6.8 and 6.1.1.4'
N N 0.0061 0.0000 'International Tables Vol C Tables 4.2.6.8 and 6.1.1.4'
O O 0.0106 0.0000 'International Tables Vol C Tables 4.2.6.8 and 6.1.1.4'

loop_
_geom_angle_atom_site_label_1
_geom_angle_atom_site_label_2
_geom_angle_atom_site_label_3
_geom_angle
_geom_angle_site_symmetry_1
_geom_angle_site_symmetry_3
_geom_angle_publ_flag
C16 C1 C2 110.7(4) . . ?
C16 C1 C15 109.8(4) . . ?
C2 C1 C15 107.6(3) . . ?
C16 C1 C14 114.1(4) . . ?
C2 C1 C14 108.2(3) . . ?
C15 C1 C14 106.2(3) . . ?
C3 C2 C1 113.2(4) . . ?
C3 C2 H1 108.9 . . ?
C1 C2 H1 108.9 . . ?
C3 C2 H2 108.9 . . ?
C1 C2 H2 108.9 . . ?
H1 C2 H2 107.8 . . ?
C2 C3 C4 111.8(4) . . ?
C2 C3 H3 109.3 . . ?
C4 C3 H3 109.3 . . ?
C2 C3 H4 109.3 . . ?
C4 C3 H4 109.3 . . ?
H3 C3 H4 107.9 . . ?
C3 C4 C5 112.5(4) . . ?
C3 C4 H5 109.1 . . ?
C5 C4 H5 109.1 . . ?
C3 C4 H6 109.1 . . ?
C5 C4 H6 109.1 . . ?
H5 C4 H6 107.8 . . ?
C17 C5 C4 109.4(4) . . ?
C17 C5 C6 106.4(3) . . ?
C4 C5 C6 110.8(4) . . ?
C17 C5 C14 115.3(4) . . ?
C4 C5 C14 107.3(3) . . ?
C6 C5 C14 107.7(4) . . ?
C11 C6 C7 117.7(4) . . ?
C11 C6 C5 122.7(4) . . ?
C7 C6 C5 119.5(4) . . ?
C8 C7 C6 121.9(4) . . ?
C8 C7 H7 119.1 . . ?
C6 C7 H7 119.1 . . ?
C7 C8 C9 120.9(4) . . ?
C7 C8 H8 119.5 . . ?
C9 C8 H8 119.5 . . ?
C10 C9 C8 116.9(4) . . ?
C10 C9 C18 122.2(4) . . ?
C8 C9 C18 120.8(4) . . ?
C9 C10 C11 123.1(4) . . ?
C9 C10 H9 118.4 . . ?
C11 C10 H9 118.4 . . ?
C6 C11 C10 119.4(4) . . ?
C6 C11 C12 122.6(4) . . ?
C10 C11 C12 118.1(4) . . ?
C11 C12 C13 113.4(4) . . ?
C11 C12 H10 108.9 . . ?
C13 C12 H10 108.9 . . ?
C11 C12 H11 108.9 . . ?
C13 C12 H11 108.9 . . ?
H10 C12 H11 107.7 . . ?
C12 C13 C14 108.5(4) . . ?
C12 C13 H12 110.0 . . ?
C14 C13 H12 110.0 . . ?
C12 C13 H13 110.0 . . ?
C14 C13 H13 110.0 . . ?
H12 C13 H13 108.4 . . ?
C13 C14 C5 111.1(3) . . ?
C13 C14 C1 114.0(3) . . ?
C5 C14 C1 116.5(4) . . ?
C13 C14 H14 104.6 . . ?
C5 C14 H14 104.6 . . ?
C1 C14 H14 104.6 . . ?
O2 C15 O1 122.9(4) . . ?
O2 C15 C1 117.6(4) . . ?
O1 C15 C1 119.5(4) . . ?
C1 C16 H15 109.5 . . ?
C1 C16 H16 109.5 . . ?
H15 C16 H16 109.5 . . ?
C1 C16 H17 109.5 . . ?
H15 C16 H17 109.5 . . ?
H16 C16 H17 109.5 . . ?
C5 C17 H18 109.5 . . ?
C5 C17 H19 109.5 . . ?
H18 C17 H19 109.5 . . ?
C5 C17 H20 109.5 . . ?
H18 C17 H20 109.5 . . ?
H19 C17 H20 109.5 . . ?
C9 C18 C20 110.9(4) . . ?
C9 C18 C19 111.7(5) . . ?
C20 C18 C19 111.1(4) . . ?
C9 C18 H21 107.6 . . ?
C20 C18 H21 107.6 . . ?
C19 C18 H21 107.6 . . ?
C18 C19 H22 109.5 . . ?
C18 C19 H23 109.5 . . ?
H22 C19 H23 109.5 . . ?
C18 C19 H24 109.5 . . ?
H22 C19 H24 109.5 . . ?
H23 C19 H24 109.5 . . ?
C18 C20 H25 109.5 . . ?
C18 C20 H26 109.5 . . ?
H25 C20 H26 109.5 . . ?
C18 C20 H27 109.5 . . ?
H25 C20 H27 109.5 . . ?
H26 C20 H27 109.5 . . ?
C21 N1 H28 109.5 . . ?
C21 N1 H29 109.5 . . ?
H28 N1 H29 109.5 . . ?
C21 N1 H30 109.5 . . ?
H28 N1 H30 109.5 . . ?
H29 N1 H30 109.5 . . ?
C22 O3 H31 109.5 . . ?
N1 C21 C22 110.9(4) . . ?
N1 C21 H32 109.5 . . ?
C22 C21 H32 109.5 . . ?
N1 C21 H33 109.5 . . ?
C22 C21 H33 109.5 . . ?
H32 C21 H33 108.0 . . ?
O3 C22 C21 107.0(4) . . ?
O3 C22 C23 113.3(4) . . ?
C21 C22 C23 109.4(4) . . ?
O3 C22 H34 109.0 . . ?
C21 C22 H34 109.0 . . ?
C23 C22 H34 109.0 . . ?
C28 C23 C24 119.2(4) . . ?
C28 C23 C22 120.2(4) . . ?
C24 C23 C22 120.6(5) . . ?
C25 C24 C23 119.8(5) . . ?
C25 C24 H35 120.1 . . ?
C23 C24 H35 120.1 . . ?
C26 C25 C24 120.7(5) . . ?
C26 C25 H36 119.7 . . ?
C24 C25 H36 119.7 . . ?
C25 C26 C27 120.1(5) . . ?
C25 C26 H37 120.0 . . ?
C27 C26 H37 120.0 . . ?
C26 C27 C28 119.6(6) . . ?
C26 C27 H38 120.2 . . ?
C28 C27 H38 120.2 . . ?
C23 C28 C27 120.6(5) . . ?
C23 C28 H39 119.7 . . ?
C27 C28 H39 119.7 . . ?
C29 O4 H40 109.5 . . ?
O4 C29 C30 113.5(5) . . ?
O4 C29 H41 108.9 . . ?
C30 C29 H41 108.9 . . ?
O4 C29 H42 108.9 . . ?
C30 C29 H42 108.9 . . ?
H41 C29 H42 107.7 . . ?
C29 C30 H43 109.5 . . ?
C29 C30 H44 109.5 . . ?
H43 C30 H44 109.5 . . ?
C29 C30 H45 109.5 . . ?
H43 C30 H45 109.5 . . ?
H44 C30 H45 109.5 . . ?

loop_
_geom_bond_atom_site_label_1
_geom_bond_atom_site_label_2
_geom_bond_distance
_geom_bond_site_symmetry_2
_geom_bond_publ_flag
C1 C16 1.525(7) . ?
C1 C2 1.537(6) . ?
C1 C15 1.561(6) . ?
C1 C14 1.565(6) . ?
C2 C3 1.532(6) . ?
C2 H1 0.9900 . ?
C2 H2 0.9900 . ?
C3 C4 1.533(6) . ?
C3 H3 0.9900 . ?
C3 H4 0.9900 . ?
C4 C5 1.541(6) . ?
C4 H5 0.9900 . ?
C4 H6 0.9900 . ?
C5 C17 1.537(7) . ?
C5 C6 1.537(6) . ?
C5 C14 1.563(5) . ?
C6 C11 1.393(6) . ?
C6 C7 1.400(6) . ?
C7 C8 1.380(7) . ?
C7 H7 0.9500 . ?
C8 C9 1.398(7) . ?
C8 H8 0.9500 . ?
C9 C10 1.377(6) . ?
C9 C18 1.515(7) . ?
C10 C11 1.402(6) . ?
C10 H9 0.9500 . ?
C11 C12 1.514(6) . ?
C12 C13 1.522(7) . ?
C12 H10 0.9900 . ?
C12 H11 0.9900 . ?
C13 C14 1.531(6) . ?
C13 H12 0.9900 . ?
C13 H13 0.9900 . ?
C14 H14 1.0000 . ?
C15 O2 1.243(6) . ?
C15 O1 1.264(5) . ?
C16 H15 0.9800 . ?
C16 H16 0.9800 . ?
C16 H17 0.9800 . ?
C17 H18 0.9800 . ?
C17 H19 0.9800 . ?
C17 H20 0.9800 . ?
C18 C20 1.521(8) . ?
C18 C19 1.530(7) . ?
C18 H21 1.0000 . ?
C19 H22 0.9800 . ?
C19 H23 0.9800 . ?
C19 H24 0.9800 . ?
C20 H25 0.9800 . ?
C20 H26 0.9800 . ?
C20 H27 0.9800 . ?
N1 C21 1.482(6) . ?
N1 H28 0.9100 . ?
N1 H29 0.9100 . ?
N1 H30 0.9100 . ?
O3 C22 1.405(6) . ?
O3 H31 0.8400 . ?
C21 C22 1.529(7) . ?
C21 H32 0.9900 . ?
C21 H33 0.9900 . ?
C22 C23 1.530(6) . ?
C22 H34 1.0000 . ?
C23 C28 1.380(7) . ?
C23 C24 1.393(7) . ?
C24 C25 1.392(7) . ?
C24 H35 0.9500 . ?
C25 C26 1.367(9) . ?
C25 H36 0.9500 . ?
C26 C27 1.385(9) . ?
C26 H37 0.9500 . ?
C27 C28 1.394(7) . ?
C27 H38 0.9500 . ?
C28 H39 0.9500 . ?
O4 C29 1.431(7) . ?
O4 H40 0.8400 . ?
C29 C30 1.470(9) . ?
C29 H41 0.9900 . ?
C29 H42 0.9900 . ?
C30 H43 0.9800 . ?
C30 H44 0.9800 . ?
C30 H45 0.9800 . ?

loop_
_geom_torsion_atom_site_label_1
_geom_torsion_atom_site_label_2
_geom_torsion_atom_site_label_3
_geom_torsion_atom_site_label_4
_geom_torsion
_geom_torsion_site_symmetry_1
_geom_torsion_site_symmetry_2
_geom_torsion_site_symmetry_3
_geom_torsion_site_symmetry_4
_geom_torsion_publ_flag
C16 C1 C2 C3 74.1(5) . . . . ?
C15 C1 C2 C3 -166.0(4) . . . . ?
C14 C1 C2 C3 -51.6(5) . . . . ?
C1 C2 C3 C4 56.2(6) . . . . ?
C2 C3 C4 C5 -57.8(6) . . . . ?
C3 C4 C5 C17 -71.2(5) . . . . ?
C3 C4 C5 C6 171.9(4) . . . . ?
C3 C4 C5 C14 54.6(5) . . . . ?
C17 C5 C6 C11 102.8(5) . . . . ?
C4 C5 C6 C11 -138.4(4) . . . . ?
C14 C5 C6 C11 -21.4(6) . . . . ?
C17 C5 C6 C7 -73.8(5) . . . . ?
C4 C5 C6 C7 45.0(6) . . . . ?
C14 C5 C6 C7 162.0(4) . . . . ?
C11 C6 C7 C8 1.4(7) . . . . ?
C5 C6 C7 C8 178.2(5) . . . . ?
C6 C7 C8 C9 0.1(8) . . . . ?
C7 C8 C9 C10 -0.8(8) . . . . ?
C7 C8 C9 C18 178.7(5) . . . . ?
C8 C9 C10 C11 0.1(8) . . . . ?
C18 C9 C10 C11 -179.4(5) . . . . ?
C7 C6 C11 C10 -2.1(7) . . . . ?
C5 C6 C11 C10 -178.8(4) . . . . ?
C7 C6 C11 C12 178.5(5) . . . . ?
C5 C6 C11 C12 1.9(7) . . . . ?
C9 C10 C11 C6 1.4(7) . . . . ?
C9 C10 C11 C12 -179.2(5) . . . . ?
C6 C11 C12 C13 -13.6(7) . . . . ?
C10 C11 C12 C13 167.0(4) . . . . ?
C11 C12 C13 C14 44.7(5) . . . . ?
C12 C13 C14 C5 -67.4(5) . . . . ?
C12 C13 C14 C1 158.6(4) . . . . ?
C17 C5 C14 C13 -64.8(5) . . . . ?
C4 C5 C14 C13 173.1(4) . . . . ?
C6 C5 C14 C13 53.7(5) . . . . ?
C17 C5 C14 C1 68.0(5) . . . . ?
C4 C5 C14 C1 -54.1(5) . . . . ?
C6 C5 C14 C1 -173.5(4) . . . . ?
C16 C1 C14 C13 60.5(5) . . . . ?
C2 C1 C14 C13 -175.8(4) . . . . ?
C15 C1 C14 C13 -60.5(5) . . . . ?
C16 C1 C14 C5 -70.9(5) . . . . ?
C2 C1 C14 C5 52.8(5) . . . . ?
C15 C1 C14 C5 168.0(4) . . . . ?
C16 C1 C15 O2 175.6(4) . . . . ?
C2 C1 C15 O2 55.0(5) . . . . ?
C14 C1 C15 O2 -60.6(5) . . . . ?
C16 C1 C15 O1 -4.1(6) . . . . ?
C2 C1 C15 O1 -124.7(4) . . . . ?
C14 C1 C15 O1 119.7(4) . . . . ?
C10 C9 C18 C20 114.6(5) . . . . ?
C8 C9 C18 C20 -64.9(6) . . . . ?
C10 C9 C18 C19 -120.9(5) . . . . ?
C8 C9 C18 C19 59.7(6) . . . . ?
N1 C21 C22 O3 -53.6(5) . . . . ?
N1 C21 C22 C23 -176.7(4) . . . . ?
O3 C22 C23 C28 -178.8(4) . . . . ?
C21 C22 C23 C28 -59.5(5) . . . . ?
O3 C22 C23 C24 0.7(6) . . . . ?
C21 C22 C23 C24 120.0(5) . . . . ?
C28 C23 C24 C25 0.5(7) . . . . ?
C22 C23 C24 C25 -179.1(4) . . . . ?
C23 C24 C25 C26 -0.7(8) . . . . ?
C24 C25 C26 C27 0.6(9) . . . . ?
C25 C26 C27 C28 -0.3(9) . . . . ?
C24 C23 C28 C27 -0.2(7) . . . . ?
C22 C23 C28 C27 179.4(5) . . . . ?
C26 C27 C28 C23 0.1(8) . . . . ?

loop_
_cod_related_entry_id
_cod_related_entry_database
_cod_related_entry_code
1 ChemSpider 21195913
